data_4341656
loop_
_publ_author_name
'Treadwell, LaRico J'
'Watkins-Curry, Pilanda'
'McAlpin, Jacob D.'
'Rebar, Drew J.'
'Hebert, Jessica K.'
'DiTusa, John F.'
'Chan, Julia Y.'

_publ_section_title
;
 Investigation of Mn, Fe, and Ni Incorporation in CeCo2Al8.
;
_journal_issue 3
_journal_name_full 'Inorganic chemistry'
_journal_page_first 963
_journal_page_last 968
_journal_paper_doi 10.1021/ic502356t
_journal_volume 54
_journal_year 2015
_chemical_formula_moiety 'Al8 Ce Co Fe'
_chemical_formula_sum 'Al8 Ce Co Fe'
_chemical_formula_weight 470.7525
_chemical_name_systematic
;
 ?
;
_space_group_IT_number 55
_symmetry_cell_setting orthorhombic
_symmetry_space_group_name_Hall '-P 2 2ab'
_symmetry_space_group_name_H-M 'P b a m'
_atom_sites_solution_primary direct
_atom_sites_solution_secondary difmap
_audit_creation_method SHELXL-97
_audit_update_record
;
2014-09-13 # Formatted by publCIF
;
_cell_angle_alpha 90.00
_cell_angle_beta 90.00
_cell_angle_gamma 90.00
_cell_formula_units_Z 4
_cell_length_a 12.4591(5)
_cell_length_b 14.3798(6)
_cell_length_c 4.02410(10)
_cell_measurement_temperature 298(2)
_cell_volume 720.96(5)
_computing_cell_refinement 'Bruker SAINT'
_computing_data_collection 'Bruker APEX2'
_computing_data_reduction 'Bruker SAINT'
_computing_molecular_graphics 'Crystal Maker'
_computing_publication_material Publcif
_computing_structure_refinement 'SHELXL-97 (Sheldrick, 2008)'
_computing_structure_solution 'Direct Methods, SIR 97'
_diffrn_ambient_temperature 298(2)
_diffrn_measured_fraction_theta_full 0.997
_diffrn_measured_fraction_theta_max 0.997
_diffrn_measurement_device_type 'Bruker Kappa D8 Quest CMOS'
_diffrn_measurement_method '\f scan'
_diffrn_radiation_source 'I\mS microfocus tube'
_diffrn_radiation_type MoK\a
_diffrn_radiation_wavelength 0.71073
_diffrn_reflns_av_R_equivalents 0.0422
_diffrn_reflns_av_sigmaI/netI 0.0235
_diffrn_reflns_limit_h_max 17
_diffrn_reflns_limit_h_min -17
_diffrn_reflns_limit_k_max 20
_diffrn_reflns_limit_k_min -20
_diffrn_reflns_limit_l_max 5
_diffrn_reflns_limit_l_min -5
_diffrn_reflns_number 11930
_diffrn_reflns_theta_full 30.45
_diffrn_reflns_theta_max 30.45
_diffrn_reflns_theta_min 2.83
_exptl_absorpt_coefficient_mu 11.336
_exptl_absorpt_correction_T_max 0.522
_exptl_absorpt_correction_T_min 0.323
_exptl_absorpt_correction_type multi-scan
_exptl_absorpt_process_details SADABS(2014)
_exptl_crystal_colour silver
_exptl_crystal_density_diffrn 4.331
_exptl_crystal_density_method 'not measured'
_exptl_crystal_description Fragment
_exptl_crystal_F_000 858.8
_exptl_crystal_size_max 0.12
_exptl_crystal_size_mid 0.09
_exptl_crystal_size_min 0.06
_refine_diff_density_max 1.417
_refine_diff_density_min -1.923
_refine_diff_density_rms 0.296
_refine_ls_extinction_coef 0.0225(6)
_refine_ls_extinction_expression Fc^*^=kFc[1+0.001xFc^2^\l^3^/sin(2\q)]^-1/4^
_refine_ls_extinction_method SHELXL
_refine_ls_goodness_of_fit_ref 1.247
_refine_ls_matrix_type full
_refine_ls_number_parameters 74
_refine_ls_number_reflns 1237
_refine_ls_number_restraints 0
_refine_ls_restrained_S_all 1.247
_refine_ls_R_factor_all 0.0244
_refine_ls_R_factor_gt 0.0211
_refine_ls_shift/su_max 0.007
_refine_ls_shift/su_mean 0.000
_refine_ls_structure_factor_coef Fsqd
_refine_ls_weighting_details 'calc w=1/[\s^2^(Fo^2^)+(0.0239P)^2^+0.5008P] where P=(Fo^2^+2Fc^2^)/3'
_refine_ls_weighting_scheme calc
_refine_ls_wR_factor_gt 0.0492
_refine_ls_wR_factor_ref 0.0512
_reflns_number_gt 1137
_reflns_number_total 1240
_reflns_threshold_expression >2\s(I)
_cod_data_source_file ic502356t_si_005.cif
_cod_data_source_block scd0003
_cod_depositor_comments
;
The following automatic conversions were performed:

'_symmetry_cell_setting' value 'Orthorhombic' changed to
'orthorhombic' according to
/home/saulius/struct/COD-crude-data--automatic-downloads/rss-feeds/ACS/lib/dictionaries/cif_core.dic
dictionary named 'cif_core.dic' version 2.4.2 from
2011-04-26.

'_exptl_absorpt_correction_type' value 'Multi-scan'
changed to 'multi-scan' according to
/home/saulius/struct/COD-crude-data--automatic-downloads/rss-feeds/ACS/lib/dictionaries/cif_core.dic
dictionary named 'cif_core.dic' version 2.4.2 from 2011-04-26.

Automatic conversion script
Id: cif_fix_values 2935 2014-11-11 08:27:57Z andrius 

 Adding full bibliography for 4341656--4341665.cif.
;
_cod_original_sg_symbol_H-M Pbam
_cod_database_code 4341656

loop_
_symmetry_equiv_pos_as_xyz
'x, y, z'
'-x, -y, z'
'-x+1/2, y+1/2, -z'
'x+1/2, -y+1/2, -z'
'-x, -y, -z'
'x, y, -z'
'x-1/2, -y-1/2, z'
'-x-1/2, y-1/2, z'

loop_
_atom_site_label
_atom_site_type_symbol
_atom_site_fract_x
_atom_site_fract_y
_atom_site_fract_z
_atom_site_U_iso_or_equiv
_atom_site_adp_type
_atom_site_occupancy
_atom_site_symmetry_multiplicity
_atom_site_calc_flag
_atom_site_refinement_flags
Ce1 Ce 0.340544(12) 0.318648(12) 0.0000 0.00855(9) Uani 1 2 d S
Co2 Co 0.15020(3) 0.09724(3) 0.0000 0.00581(16) Uani 0.29(5) 2 d SP
Fe2 Fe 0.15020(3) 0.09724(3) 0.0000 0.00581(16) Uani 0.72(6) 2 d SP
Co1 Co 0.03460(3) 0.40615(3) 0.0000 0.00687(15) Uani 0.68(4) 2 d SP
Fe1 Fe 0.03460(3) 0.40615(3) 0.0000 0.00687(15) Uani 0.30(4) 2 d SP
Al8 Al 0.0000 0.5000 0.5000 0.0071(2) Uani 1 4 d S
Al9 Al 0.0000 0.0000 0.0000 0.0077(2) Uani 1 4 d S
Al2 Al 0.15966(6) 0.37884(7) 0.5000 0.00741(19) Uani 1 2 d S
Al5 Al 0.45229(7) 0.17998(6) 0.5000 0.00733(18) Uani 1 2 d S
Al3 Al 0.23543(7) 0.17269(6) 0.5000 0.00767(18) Uani 1 2 d S
Al4 Al 0.33146(7) 0.49203(7) 0.5000 0.00750(18) Uani 1 2 d S
Al1 Al 0.02542(7) 0.13185(6) 0.5000 0.00673(17) Uani 1 2 d S
Al7 Al 0.33860(6) 0.04479(7) 0.0000 0.0094(2) Uani 1 2 d S
Al6 Al 0.09522(6) 0.25318(5) 0.0000 0.00754(18) Uani 1 2 d S

loop_
_atom_site_aniso_label
_atom_site_aniso_U_11
_atom_site_aniso_U_22
_atom_site_aniso_U_33
_atom_site_aniso_U_23
_atom_site_aniso_U_13
_atom_site_aniso_U_12
Ce1 0.00800(12) 0.01196(13) 0.00568(12) 0.000 0.000 -0.00107(5)
Co2 0.0059(2) 0.0069(3) 0.0047(2) 0.000 0.000 0.00010(13)
Fe2 0.0059(2) 0.0069(3) 0.0047(2) 0.000 0.000 0.00010(13)
Co1 0.0079(2) 0.0074(2) 0.0054(2) 0.000 0.000 0.00052(14)
Fe1 0.0079(2) 0.0074(2) 0.0054(2) 0.000 0.000 0.00052(14)
Al8 0.0093(5) 0.0065(6) 0.0057(5) 0.000 0.000 0.0010(4)
Al9 0.0069(5) 0.0077(6) 0.0085(5) 0.000 0.000 -0.0025(4)
Al2 0.0056(4) 0.0097(5) 0.0069(4) 0.000 0.000 -0.0001(3)
Al5 0.0065(4) 0.0075(4) 0.0080(4) 0.000 0.000 0.0012(3)
Al3 0.0061(4) 0.0102(5) 0.0067(4) 0.000 0.000 -0.0016(3)
Al4 0.0083(4) 0.0067(4) 0.0075(4) 0.000 0.000 -0.0015(3)
Al1 0.0066(4) 0.0071(4) 0.0065(4) 0.000 0.000 0.0008(3)
Al7 0.0062(4) 0.0136(5) 0.0085(5) 0.000 0.000 0.0024(3)
Al6 0.0084(4) 0.0062(4) 0.0080(4) 0.000 0.000 0.0007(3)

loop_
_atom_type_symbol
_atom_type_description
_atom_type_scat_dispersion_real
_atom_type_scat_dispersion_imag
_atom_type_scat_source
Al Al 0.0645 0.0514 'International Tables Vol C Tables 4.2.6.8 and 6.1.1.4'
Fe Fe 0.3463 0.8444 'International Tables Vol C Tables 4.2.6.8 and 6.1.1.4'
Co Co 0.3494 0.9721 'International Tables Vol C Tables 4.2.6.8 and 6.1.1.4'
Ce Ce -0.2486 2.6331 'International Tables Vol C Tables 4.2.6.8 and 6.1.1.4'

loop_
_geom_angle_atom_site_label_1
_geom_angle_atom_site_label_2
_geom_angle_atom_site_label_3
_geom_angle
_geom_angle_site_symmetry_1
_geom_angle_site_symmetry_3
Al1 Ce1 Al1 79.69(2) 7_665 7_664
Al1 Ce1 Al2 150.90(3) 7_665 1_554
Al1 Ce1 Al2 93.060(18) 7_664 1_554
Al1 Ce1 Al2 93.060(18) 7_665 .
Al1 Ce1 Al2 150.90(3) 7_664 .
Al2 Ce1 Al2 79.62(2) 1_554 .
Al1 Ce1 Al5 103.18(2) 7_665 1_554
Al1 Ce1 Al5 53.93(2) 7_664 1_554
Al2 Ce1 Al5 94.716(17) 1_554 1_554
Al2 Ce1 Al5 153.95(2) . 1_554
Al1 Ce1 Al5 53.93(2) 7_665 .
Al1 Ce1 Al5 103.18(2) 7_664 .
Al2 Ce1 Al5 153.95(2) 1_554 .
Al2 Ce1 Al5 94.716(17) . .
Al5 Ce1 Al5 79.20(2) 1_554 .
Al1 Ce1 Al3 148.73(2) 7_665 1_554
Al1 Ce1 Al3 92.646(17) 7_664 1_554
Al2 Ce1 Al3 58.86(2) 1_554 1_554
Al2 Ce1 Al3 106.90(2) . 1_554
Al5 Ce1 Al3 50.44(2) 1_554 1_554
Al5 Ce1 Al3 99.64(2) . 1_554
Al1 Ce1 Al3 92.646(17) 7_665 .
Al1 Ce1 Al3 148.73(2) 7_664 .
Al2 Ce1 Al3 106.90(2) 1_554 .
Al2 Ce1 Al3 58.86(2) . .
Al5 Ce1 Al3 99.64(2) 1_554 .
Al5 Ce1 Al3 50.44(2) . .
Al3 Ce1 Al3 78.24(2) 1_554 .
Al1 Ce1 Al6 140.153(10) 7_665 .
Al1 Ce1 Al6 140.153(10) 7_664 .
Al2 Ce1 Al6 52.824(17) 1_554 .
Al2 Ce1 Al6 52.824(17) . .
Al5 Ce1 Al6 103.63(2) 1_554 .
Al5 Ce1 Al6 103.63(2) . .
Al3 Ce1 Al6 54.110(16) 1_554 .
Al3 Ce1 Al6 54.110(16) . .
Al1 Ce1 Al4 56.46(2) 7_665 .
Al1 Ce1 Al4 104.58(2) 7_664 .
Al2 Ce1 Al4 99.34(2) 1_554 .
Al2 Ce1 Al4 50.11(2) . .
Al5 Ce1 Al4 155.09(2) 1_554 .
Al5 Ce1 Al4 96.131(16) . .
Al3 Ce1 Al4 153.30(2) 1_554 .
Al3 Ce1 Al4 95.819(16) . .
Al6 Ce1 Al4 101.256(18) . .
Al1 Ce1 Al4 104.58(2) 7_665 1_554
Al1 Ce1 Al4 56.46(2) 7_664 1_554
Al2 Ce1 Al4 50.11(2) 1_554 1_554
Al2 Ce1 Al4 99.34(2) . 1_554
Al5 Ce1 Al4 96.131(16) 1_554 1_554
Al5 Ce1 Al4 155.09(2) . 1_554
Al3 Ce1 Al4 95.819(16) 1_554 1_554
Al3 Ce1 Al4 153.30(2) . 1_554
Al6 Ce1 Al4 101.256(18) . 1_554
Al4 Ce1 Al4 77.75(2) . 1_554
Al1 Ce1 Al9 51.330(14) 7_665 3
Al1 Ce1 Al9 51.330(14) 7_664 3
Al2 Ce1 Al9 102.444(18) 1_554 3
Al2 Ce1 Al9 102.444(18) . 3
Al5 Ce1 Al9 103.605(16) 1_554 3
Al5 Ce1 Al9 103.605(16) . 3
Al3 Ce1 Al9 140.574(10) 1_554 3
Al3 Ce1 Al9 140.574(10) . 3
Al6 Ce1 Al9 144.420(15) . 3
Al4 Ce1 Al9 53.326(14) . 3
Al4 Ce1 Al9 53.326(14) 1_554 3
Al9 Co2 Al6 109.78(2) . .
Al9 Co2 Al7 125.42(3) . .
Al6 Co2 Al7 124.80(4) . .
Al9 Co2 Al3 126.522(17) . .
Al6 Co2 Al3 73.23(2) . .
Al7 Co2 Al3 74.37(3) . .
Al9 Co2 Al3 126.522(17) . 1_554
Al6 Co2 Al3 73.23(2) . 1_554
Al7 Co2 Al3 74.37(3) . 1_554
Al3 Co2 Al3 105.93(3) . 1_554
Al9 Co2 Al4 73.39(2) . 3_545
Al6 Co2 Al4 126.785(19) . 3_545
Al7 Co2 Al4 74.39(3) . 3_545
Al3 Co2 Al4 148.76(3) . 3_545
Al3 Co2 Al4 65.43(2) 1_554 3_545
Al9 Co2 Al4 73.39(2) . 3_546
Al6 Co2 Al4 126.785(19) . 3_546
Al7 Co2 Al4 74.39(3) . 3_546
Al3 Co2 Al4 65.43(2) . 3_546
Al3 Co2 Al4 148.76(3) 1_554 3_546
Al4 Co2 Al4 105.50(4) 3_545 3_546
Al9 Co2 Al1 68.55(2) . 1_554
Al6 Co2 Al1 68.96(2) . 1_554
Al7 Co2 Al1 129.052(16) . 1_554
Al3 Co2 Al1 142.19(3) . 1_554
Al3 Co2 Al1 63.27(2) 1_554 1_554
Al4 Co2 Al1 63.32(3) 3_545 1_554
Al4 Co2 Al1 141.94(3) 3_546 1_554
Al9 Co2 Al1 68.55(2) . .
Al6 Co2 Al1 68.96(2) . .
Al7 Co2 Al1 129.052(16) . .
Al3 Co2 Al1 63.27(2) . .
Al3 Co2 Al1 142.19(3) 1_554 .
Al4 Co2 Al1 141.94(3) 3_545 .
Al4 Co2 Al1 63.32(3) 3_546 .
Al1 Co2 Al1 101.90(3) 1_554 .
Al6 Co1 Al8 125.142(8) . .
Al6 Co1 Al8 125.142(8) . 1_554
Al8 Co1 Al8 109.698(16) . 1_554
Al6 Co1 Al7 125.07(3) . 7_565
Al8 Co1 Al7 71.306(15) . 7_565
Al8 Co1 Al7 71.306(15) 1_554 7_565
Al6 Co1 Al7 122.65(3) . 3
Al8 Co1 Al7 71.273(13) . 3
Al8 Co1 Al7 71.273(13) 1_554 3
Al7 Co1 Al7 112.28(2) 7_565 3
Al6 Co1 Al2 70.08(3) . .
Al8 Co1 Al2 63.302(18) . .
Al8 Co1 Al2 145.95(3) 1_554 .
Al7 Co1 Al2 128.584(15) 7_565 .
Al7 Co1 Al2 75.15(3) 3 .
Al6 Co1 Al2 70.08(3) . 1_554
Al8 Co1 Al2 145.95(3) . 1_554
Al8 Co1 Al2 63.302(18) 1_554 1_554
Al7 Co1 Al2 128.584(15) 7_565 1_554
Al7 Co1 Al2 75.15(3) 3 1_554
Al2 Co1 Al2 102.78(3) . 1_554
Al6 Co1 Al5 71.01(2) . 7_564
Al8 Co1 Al5 146.38(3) . 7_564
Al8 Co1 Al5 63.591(16) 1_554 7_564
Al7 Co1 Al5 75.58(3) 7_565 7_564
Al7 Co1 Al5 128.618(17) 3 7_564
Al2 Co1 Al5 141.08(3) . 7_564
Al2 Co1 Al5 63.72(2) 1_554 7_564
Al6 Co1 Al5 71.01(2) . 7_565
Al8 Co1 Al5 63.591(16) . 7_565
Al8 Co1 Al5 146.38(3) 1_554 7_565
Al7 Co1 Al5 75.58(3) 7_565 7_565
Al7 Co1 Al5 128.618(17) 3 7_565
Al2 Co1 Al5 63.72(2) . 7_565
Al2 Co1 Al5 141.08(3) 1_554 7_565
Al5 Co1 Al5 102.74(3) 7_564 7_565
Al6 Co1 Co1 178.76(3) . 5_565
Al8 Co1 Co1 54.849(8) . 5_565
Al8 Co1 Co1 54.849(8) 1_554 5_565
Al7 Co1 Co1 56.17(3) 7_565 5_565
Al7 Co1 Co1 56.11(2) 3 5_565
Al2 Co1 Co1 109.23(3) . 5_565
Al2 Co1 Co1 109.23(3) 1_554 5_565
Al5 Co1 Co1 109.69(2) 7_564 5_565
Al5 Co1 Co1 109.69(2) 7_565 5_565
Al6 Co1 Fe1 178.76(3) . 5_565
Al8 Co1 Fe1 54.849(8) . 5_565
Al8 Co1 Fe1 54.849(8) 1_554 5_565
Al7 Co1 Fe1 56.17(3) 7_565 5_565
Al7 Co1 Fe1 56.11(2) 3 5_565
Al2 Co1 Fe1 109.23(3) . 5_565
Al2 Co1 Fe1 109.23(3) 1_554 5_565
Al5 Co1 Fe1 109.69(2) 7_564 5_565
Al5 Co1 Fe1 109.69(2) 7_565 5_565
Co1 Co1 Fe1 0.000(15) 5_565 5_565
Fe1 Al8 Co1 0.000(18) 5_566 5_566
Fe1 Al8 Co1 180.0 5_566 .
Co1 Al8 Co1 180.0 5_566 .
Fe1 Al8 Fe1 109.698(16) 5_566 5_565
Co1 Al8 Fe1 109.698(16) 5_566 5_565
Co1 Al8 Fe1 70.302(16) . 5_565
Fe1 Al8 Co1 109.698(16) 5_566 5_565
Co1 Al8 Co1 109.698(16) 5_566 5_565
Co1 Al8 Co1 70.302(16) . 5_565
Fe1 Al8 Co1 0.00(2) 5_565 5_565
Fe1 Al8 Co1 70.302(15) 5_566 1_556
Co1 Al8 Co1 70.302(15) 5_566 1_556
Co1 Al8 Co1 109.698(16) . 1_556
Fe1 Al8 Co1 180.000(16) 5_565 1_556
Co1 Al8 Co1 180.000(16) 5_565 1_556
Fe1 Al8 Fe1 70.302(15) 5_566 1_556
Co1 Al8 Fe1 70.302(15) 5_566 1_556
Co1 Al8 Fe1 109.698(16) . 1_556
Fe1 Al8 Fe1 180.000(16) 5_565 1_556
Co1 Al8 Fe1 180.000(16) 5_565 1_556
Co1 Al8 Fe1 0.000(16) 1_556 1_556
Fe1 Al8 Al2 60.454(10) 5_566 5_566
Co1 Al8 Al2 60.454(10) 5_566 5_566
Co1 Al8 Al2 119.546(10) . 5_566
Fe1 Al8 Al2 60.454(10) 5_565 5_566
Co1 Al8 Al2 60.454(10) 5_565 5_566
Co1 Al8 Al2 119.546(10) 1_556 5_566
Fe1 Al8 Al2 119.546(10) 1_556 5_566
Fe1 Al8 Al2 119.546(11) 5_566 .
Co1 Al8 Al2 119.546(11) 5_566 .
Co1 Al8 Al2 60.454(10) . .
Fe1 Al8 Al2 119.546(11) 5_565 .
Co1 Al8 Al2 119.546(11) 5_565 .
Co1 Al8 Al2 60.454(10) 1_556 .
Fe1 Al8 Al2 60.454(10) 1_556 .
Al2 Al8 Al2 180.0 5_566 .
Fe1 Al8 Al5 119.690(10) 5_566 7_565
Co1 Al8 Al5 119.690(10) 5_566 7_565
Co1 Al8 Al5 60.310(10) . 7_565
Fe1 Al8 Al5 119.690(10) 5_565 7_565
Co1 Al8 Al5 119.690(10) 5_565 7_565
Co1 Al8 Al5 60.310(10) 1_556 7_565
Fe1 Al8 Al5 60.310(10) 1_556 7_565
Al2 Al8 Al5 118.28(3) 5_566 7_565
Al2 Al8 Al5 61.72(3) . 7_565
Fe1 Al8 Al5 60.310(10) 5_566 3_556
Co1 Al8 Al5 60.310(10) 5_566 3_556
Co1 Al8 Al5 119.690(10) . 3_556
Fe1 Al8 Al5 60.310(10) 5_565 3_556
Co1 Al8 Al5 60.310(10) 5_565 3_556
Co1 Al8 Al5 119.690(10) 1_556 3_556
Fe1 Al8 Al5 119.690(10) 1_556 3_556
Al2 Al8 Al5 61.72(3) 5_566 3_556
Al2 Al8 Al5 118.28(3) . 3_556
Al5 Al8 Al5 180.0 7_565 3_556
Fe2 Al9 Co2 0.00(2) 5 5
Fe2 Al9 Co2 180.00(2) 5 .
Co2 Al9 Co2 180.00(2) 5 .
Fe2 Al9 Al1 119.935(17) 5 .
Co2 Al9 Al1 119.935(17) 5 .
Co2 Al9 Al1 60.065(17) . .
Fe2 Al9 Al1 60.065(17) 5 5
Co2 Al9 Al1 60.065(17) 5 5
Co2 Al9 Al1 119.935(17) . 5
Al1 Al9 Al1 180.00(3) . 5
Fe2 Al9 Al1 119.935(17) 5 1_554
Co2 Al9 Al1 119.935(17) 5 1_554
Co2 Al9 Al1 60.065(17) . 1_554
Al1 Al9 Al1 92.61(3) . 1_554
Al1 Al9 Al1 87.39(3) 5 1_554
Fe2 Al9 Al1 60.065(17) 5 5_556
Co2 Al9 Al1 60.065(17) 5 5_556
Co2 Al9 Al1 119.935(17) . 5_556
Al1 Al9 Al1 87.39(3) . 5_556
Al1 Al9 Al1 92.61(3) 5 5_556
Al1 Al9 Al1 180.00(4) 1_554 5_556
Fe2 Al9 Al4 56.332(17) 5 7_564
Co2 Al9 Al4 56.332(17) 5 7_564
Co2 Al9 Al4 123.668(17) . 7_564
Al1 Al9 Al4 123.72(2) . 7_564
Al1 Al9 Al4 56.28(2) 5 7_564
Al1 Al9 Al4 63.60(2) 1_554 7_564
Al1 Al9 Al4 116.40(2) 5_556 7_564
Fe2 Al9 Al4 123.668(17) 5 3_546
Co2 Al9 Al4 123.668(17) 5 3_546
Co2 Al9 Al4 56.332(17) . 3_546
Al1 Al9 Al4 56.28(2) . 3_546
Al1 Al9 Al4 123.72(2) 5 3_546
Al1 Al9 Al4 116.40(2) 1_554 3_546
Al1 Al9 Al4 63.60(2) 5_556 3_546
Al4 Al9 Al4 180.00(2) 7_564 3_546
Fe2 Al9 Al4 56.332(17) 5 7_565
Co2 Al9 Al4 56.332(17) 5 7_565
Co2 Al9 Al4 123.668(17) . 7_565
Al1 Al9 Al4 63.60(2) . 7_565
Al1 Al9 Al4 116.40(2) 5 7_565
Al1 Al9 Al4 123.72(2) 1_554 7_565
Al1 Al9 Al4 56.28(2) 5_556 7_565
Al4 Al9 Al4 87.47(2) 7_564 7_565
Al4 Al9 Al4 92.53(2) 3_546 7_565
Fe2 Al9 Al4 123.668(17) 5 3_545
Co2 Al9 Al4 123.668(17) 5 3_545
Co2 Al9 Al4 56.332(17) . 3_545
Al1 Al9 Al4 116.40(2) . 3_545
Al1 Al9 Al4 63.60(2) 5 3_545
Al1 Al9 Al4 56.28(2) 1_554 3_545
Al1 Al9 Al4 123.72(2) 5_556 3_545
Al4 Al9 Al4 92.53(2) 7_564 3_545
Al4 Al9 Al4 87.47(2) 3_546 3_545
Al4 Al9 Al4 180.00(2) 7_565 3_545
Co1 Al2 Fe1 102.78(3) . 1_556
Co1 Al2 Co1 102.78(3) . 1_556
Fe1 Al2 Co1 0.000(14) 1_556 1_556
Co1 Al2 Al8 56.244(18) . .
Fe1 Al2 Al8 56.244(18) 1_556 .
Co1 Al2 Al8 56.244(18) 1_556 .
Co1 Al2 Al4 112.92(3) . .
Fe1 Al2 Al4 112.92(3) 1_556 .
Co1 Al2 Al4 112.92(3) 1_556 .
Al8 Al2 Al4 101.54(4) . .
Co1 Al2 Al5 58.154(18) . 7_565
Fe1 Al2 Al5 58.154(18) 1_556 7_565
Co1 Al2 Al5 58.154(18) 1_556 7_565
Al8 Al2 Al5 59.34(2) . 7_565
Al4 Al2 Al5 160.88(5) . 7_565
Co1 Al2 Al6 50.812(19) . .
Fe1 Al2 Al6 118.87(3) 1_556 .
Co1 Al2 Al6 118.87(3) 1_556 .
Al8 Al2 Al6 102.00(2) . .
Al4 Al2 Al6 127.90(2) . .
Al5 Al2 Al6 61.98(2) 7_565 .
Co1 Al2 Al6 118.87(3) . 1_556
Fe1 Al2 Al6 50.812(19) 1_556 1_556
Co1 Al2 Al6 50.812(19) 1_556 1_556
Al8 Al2 Al6 102.00(2) . 1_556
Al4 Al2 Al6 127.90(2) . 1_556
Al5 Al2 Al6 61.98(2) 7_565 1_556
Al6 Al2 Al6 91.00(4) . 1_556
Co1 Al2 Ce1 167.48(3) . 1_556
Fe1 Al2 Ce1 88.605(9) 1_556 1_556
Co1 Al2 Ce1 88.605(9) 1_556 1_556
Al8 Al2 Ce1 136.131(19) . 1_556
Al4 Al2 Ce1 66.16(2) . 1_556
Al5 Al2 Ce1 126.57(3) 7_565 1_556
Al6 Al2 Ce1 118.97(4) . 1_556
Al6 Al2 Ce1 64.597(19) 1_556 1_556
Co1 Al2 Ce1 88.605(9) . .
Fe1 Al2 Ce1 167.48(3) 1_556 .
Co1 Al2 Ce1 167.48(3) 1_556 .
Al8 Al2 Ce1 136.131(19) . .
Al4 Al2 Ce1 66.16(2) . .
Al5 Al2 Ce1 126.57(3) 7_565 .
Al6 Al2 Ce1 64.597(19) . .
Al6 Al2 Ce1 118.97(4) 1_556 .
Ce1 Al2 Ce1 79.617(19) 1_556 .
Fe1 Al5 Co1 0.00(2) 7_665 7_665
Fe1 Al5 Fe1 102.74(3) 7_665 7_666
Co1 Al5 Fe1 102.74(3) 7_665 7_666
Fe1 Al5 Co1 102.74(3) 7_665 7_666
Co1 Al5 Co1 102.74(3) 7_665 7_666
Fe1 Al5 Co1 0.000(16) 7_666 7_666
Fe1 Al5 Al8 56.100(18) 7_665 3_546
Co1 Al5 Al8 56.100(18) 7_665 3_546
Fe1 Al5 Al8 56.100(18) 7_666 3_546
Co1 Al5 Al8 56.100(18) 7_666 3_546
Fe1 Al5 Al3 112.28(3) 7_665 .
Co1 Al5 Al3 112.28(3) 7_665 .
Fe1 Al5 Al3 112.28(3) 7_666 .
Co1 Al5 Al3 112.28(3) 7_666 .
Al8 Al5 Al3 100.71(3) 3_546 .
Fe1 Al5 Al2 58.13(2) 7_665 7_665
Co1 Al5 Al2 58.13(2) 7_665 7_665
Fe1 Al5 Al2 58.13(2) 7_666 7_665
Co1 Al5 Al2 58.13(2) 7_666 7_665
Al8 Al5 Al2 58.94(3) 3_546 7_665
Al3 Al5 Al2 159.65(4) . 7_665
Fe1 Al5 Al6 117.67(4) 7_665 7_666
Co1 Al5 Al6 117.67(4) 7_665 7_666
Fe1 Al5 Al6 50.408(19) 7_666 7_666
Co1 Al5 Al6 50.408(19) 7_666 7_666
Al8 Al5 Al6 100.87(3) 3_546 7_666
Al3 Al5 Al6 129.54(2) . 7_666
Al2 Al5 Al6 60.77(3) 7_665 7_666
Fe1 Al5 Al6 50.408(19) 7_665 7_665
Co1 Al5 Al6 50.408(19) 7_665 7_665
Fe1 Al5 Al6 117.67(4) 7_666 7_665
Co1 Al5 Al6 117.67(4) 7_666 7_665
Al8 Al5 Al6 100.87(3) 3_546 7_665
Al3 Al5 Al6 129.54(2) . 7_665
Al2 Al5 Al6 60.77(3) 7_665 7_665
Al6 Al5 Al6 89.67(3) 7_666 7_665
Fe1 Al5 Al1 109.19(3) 7_665 7_665
Co1 Al5 Al1 109.19(3) 7_665 7_665
Fe1 Al5 Al1 109.19(3) 7_666 7_665
Co1 Al5 Al1 109.19(3) 7_666 7_665
Al8 Al5 Al1 148.45(4) 3_546 7_665
Al3 Al5 Al1 110.83(4) . 7_665
Al2 Al5 Al1 89.52(4) 7_665 7_665
Al6 Al5 Al1 58.78(2) 7_666 7_665
Al6 Al5 Al1 58.78(2) 7_665 7_665
Fe1 Al5 Ce1 167.78(3) 7_665 1_556
Co1 Al5 Ce1 167.78(3) 7_665 1_556
Fe1 Al5 Ce1 88.935(9) 7_666 1_556
Co1 Al5 Ce1 88.935(9) 7_666 1_556
Al8 Al5 Ce1 135.598(17) 3_546 1_556
Al3 Al5 Ce1 65.40(2) . 1_556
Al2 Al5 Ce1 128.01(2) 7_665 1_556
Al6 Al5 Ce1 67.234(18) 7_666 1_556
Al6 Al5 Ce1 120.79(3) 7_665 1_556
Al1 Al5 Ce1 62.745(19) 7_665 1_556
Fe1 Al5 Ce1 88.935(9) 7_665 .
Co1 Al5 Ce1 88.935(9) 7_665 .
Fe1 Al5 Ce1 167.78(3) 7_666 .
Co1 Al5 Ce1 167.78(3) 7_666 .
Al8 Al5 Ce1 135.598(17) 3_546 .
Al3 Al5 Ce1 65.40(2) . .
Al2 Al5 Ce1 128.01(2) 7_665 .
Al6 Al5 Ce1 120.79(3) 7_666 .
Al6 Al5 Ce1 67.234(18) 7_665 .
Al1 Al5 Ce1 62.745(19) 7_665 .
Ce1 Al5 Ce1 79.20(2) 1_556 .
Co2 Al3 Fe2 105.93(3) . 1_556
Co2 Al3 Co2 105.93(3) . 1_556
Fe2 Al3 Co2 0.00(2) 1_556 1_556
Co2 Al3 Al1 59.65(2) . .
Fe2 Al3 Al1 59.65(2) 1_556 .
Co2 Al3 Al1 59.65(2) 1_556 .
Co2 Al3 Al5 115.96(2) . .
Fe2 Al3 Al5 115.96(2) 1_556 .
Co2 Al3 Al5 115.96(2) 1_556 .
Al1 Al3 Al5 169.57(4) . .
Co2 Al3 Al4 57.41(2) . 3_546
Fe2 Al3 Al4 57.41(2) 1_556 3_546
Co2 Al3 Al4 57.41(2) 1_556 3_546
Al1 Al3 Al4 59.56(3) . 3_546
Al5 Al3 Al4 110.01(4) . 3_546
Co2 Al3 Al6 50.602(19) . .
Fe2 Al3 Al6 118.10(3) 1_556 .
Co2 Al3 Al6 118.10(3) 1_556 .
Al1 Al3 Al6 60.04(2) . .
Al5 Al3 Al6 125.83(2) . .
Al4 Al3 Al6 101.29(3) 3_546 .
Co2 Al3 Al6 118.10(3) . 1_556
Fe2 Al3 Al6 50.602(19) 1_556 1_556
Co2 Al3 Al6 50.602(19) 1_556 1_556
Al1 Al3 Al6 60.04(2) . 1_556
Al5 Al3 Al6 125.83(2) . 1_556
Al4 Al3 Al6 101.29(3) 3_546 1_556
Al6 Al3 Al6 87.67(3) . 1_556
Co2 Al3 Ce1 163.74(3) . 1_556
Fe2 Al3 Ce1 87.286(10) 1_556 1_556
Co2 Al3 Ce1 87.286(10) 1_556 1_556
Al1 Al3 Ce1 123.01(3) . 1_556
Al5 Al3 Ce1 64.158(19) . 1_556
Al4 Al3 Ce1 138.781(14) 3_546 1_556
Al6 Al3 Ce1 114.94(3) . 1_556
Al6 Al3 Ce1 63.108(18) 1_556 1_556
Co2 Al3 Ce1 87.286(10) . .
Fe2 Al3 Ce1 163.74(3) 1_556 .
Co2 Al3 Ce1 163.74(3) 1_556 .
Al1 Al3 Ce1 123.01(3) . .
Al5 Al3 Ce1 64.158(19) . .
Al4 Al3 Ce1 138.781(14) 3_546 .
Al6 Al3 Ce1 63.108(18) . .
Al6 Al3 Ce1 114.94(3) 1_556 .
Ce1 Al3 Ce1 78.24(2) 1_556 .
Fe2 Al4 Co2 0.000(16) 3_556 3_556
Fe2 Al4 Fe2 105.50(4) 3_556 3
Co2 Al4 Fe2 105.50(4) 3_556 3
Fe2 Al4 Co2 105.50(4) 3_556 3
Co2 Al4 Co2 105.50(4) 3_556 3
Fe2 Al4 Co2 0.000(16) 3 3
Fe2 Al4 Al1 59.48(2) 3_556 3_556
Co2 Al4 Al1 59.48(2) 3_556 3_556
Fe2 Al4 Al1 59.48(2) 3 3_556
Co2 Al4 Al1 59.48(2) 3 3_556
Fe2 Al4 Al2 115.74(2) 3_556 .
Co2 Al4 Al2 115.74(2) 3_556 .
Fe2 Al4 Al2 115.74(2) 3 .
Co2 Al4 Al2 115.74(2) 3 .
Al1 Al4 Al2 168.82(5) 3_556 .
Fe2 Al4 Al3 57.16(2) 3_556 3_556
Co2 Al4 Al3 57.16(2) 3_556 3_556
Fe2 Al4 Al3 57.16(2) 3 3_556
Co2 Al4 Al3 57.16(2) 3 3_556
Al1 Al4 Al3 59.35(3) 3_556 3_556
Al2 Al4 Al3 109.46(4) . 3_556
Fe2 Al4 Al9 50.278(12) 3_556 3_556
Co2 Al4 Al9 50.278(12) 3_556 3_556
Fe2 Al4 Al9 117.48(3) 3 3_556
Co2 Al4 Al9 117.48(3) 3 3_556
Al1 Al4 Al9 59.459(19) 3_556 3_556
Al2 Al4 Al9 126.74(2) . 3_556
Al3 Al4 Al9 100.54(3) 3_556 3_556
Fe2 Al4 Al9 117.48(3) 3_556 3
Co2 Al4 Al9 117.48(3) 3_556 3
Fe2 Al4 Al9 50.278(12) 3 3
Co2 Al4 Al9 50.278(12) 3 3
Al1 Al4 Al9 59.459(19) 3_556 3
Al2 Al4 Al9 126.74(2) . 3
Al3 Al4 Al9 100.54(3) 3_556 3
Al9 Al4 Al9 87.47(2) 3_556 3
Fe2 Al4 Ce1 164.13(3) 3_556 .
Co2 Al4 Ce1 164.13(3) 3_556 .
Fe2 Al4 Ce1 87.862(11) 3 .
Co2 Al4 Ce1 87.862(11) 3 .
Al1 Al4 Ce1 123.95(2) 3_556 .
Al2 Al4 Ce1 63.73(2) . .
Al3 Al4 Ce1 138.705(15) 3_556 .
Al9 Al4 Ce1 116.04(3) 3_556 .
Al9 Al4 Ce1 64.613(12) 3 .
Fe2 Al4 Ce1 87.862(11) 3_556 1_556
Co2 Al4 Ce1 87.862(11) 3_556 1_556
Fe2 Al4 Ce1 164.13(3) 3 1_556
Co2 Al4 Ce1 164.13(3) 3 1_556
Al1 Al4 Ce1 123.95(2) 3_556 1_556
Al2 Al4 Ce1 63.73(2) . 1_556
Al3 Al4 Ce1 138.705(15) 3_556 1_556
Al9 Al4 Ce1 64.613(12) 3_556 1_556
Al9 Al4 Ce1 116.04(3) 3 1_556
Ce1 Al4 Ce1 77.75(2) . 1_556
Fe2 Al1 Co2 0.000(19) 1_556 1_556
Fe2 Al1 Co2 101.90(3) 1_556 .
Co2 Al1 Co2 101.90(3) 1_556 .
Fe2 Al1 Al3 57.085(18) 1_556 .
Co2 Al1 Al3 57.085(18) 1_556 .
Co2 Al1 Al3 57.085(18) . .
Fe2 Al1 Al4 57.19(2) 1_556 3_546
Co2 Al1 Al4 57.19(2) 1_556 3_546
Co2 Al1 Al4 57.19(2) . 3_546
Al3 Al1 Al4 61.08(3) . 3_546
Fe2 Al1 Al9 119.93(3) 1_556 .
Co2 Al1 Al9 119.93(3) 1_556 .
Co2 Al1 Al9 51.384(13) . .
Al3 Al1 Al9 105.09(3) . .
Al4 Al1 Al9 64.26(2) 3_546 .
Fe2 Al1 Al9 51.384(13) 1_556 1_556
Co2 Al1 Al9 51.384(13) 1_556 1_556
Co2 Al1 Al9 119.93(3) . 1_556
Al3 Al1 Al9 105.09(3) . 1_556
Al4 Al1 Al9 64.26(2) 3_546 1_556
Al9 Al1 Al9 92.61(3) . 1_556
Fe2 Al1 Al6 51.365(19) 1_556 1_556
Co2 Al1 Al6 51.365(19) 1_556 1_556
Co2 Al1 Al6 119.41(4) . 1_556
Al3 Al1 Al6 63.94(3) . 1_556
Al4 Al1 Al6 105.07(3) 3_546 1_556
Al9 Al1 Al6 168.22(4) . 1_556
Al9 Al1 Al6 86.581(12) 1_556 1_556
Fe2 Al1 Al6 119.41(4) 1_556 .
Co2 Al1 Al6 119.41(4) 1_556 .
Co2 Al1 Al6 51.365(19) . .
Al3 Al1 Al6 63.94(3) . .
Al4 Al1 Al6 105.07(3) 3_546 .
Al9 Al1 Al6 86.581(12) . .
Al9 Al1 Al6 168.22(4) 1_556 .
Al6 Al1 Al6 91.81(3) 1_556 .
Fe2 Al1 Al5 111.93(3) 1_556 7_565
Co2 Al1 Al5 111.93(3) 1_556 7_565
Co2 Al1 Al5 111.93(3) . 7_565
Al3 Al1 Al5 95.96(4) . 7_565
Al4 Al1 Al5 157.04(4) 3_546 7_565
Al9 Al1 Al5 127.55(2) . 7_565
Al9 Al1 Al5 127.55(2) 1_556 7_565
Al6 Al1 Al5 60.58(2) 1_556 7_565
Al6 Al1 Al5 60.58(2) . 7_565
Fe2 Al1 Ce1 168.89(3) 1_556 7_565
Co2 Al1 Ce1 168.89(3) 1_556 7_565
Co2 Al1 Ce1 89.203(8) . 7_565
Al3 Al1 Ce1 131.77(2) . 7_565
Al4 Al1 Ce1 131.02(2) 3_546 7_565
Al9 Al1 Ce1 66.900(11) . 7_565
Al9 Al1 Ce1 122.29(3) 1_556 7_565
Al6 Al1 Ce1 123.14(3) 1_556 7_565
Al6 Al1 Ce1 68.060(18) . 7_565
Al5 Al1 Ce1 63.33(2) 7_565 7_565
Co2 Al7 Fe1 146.07(5) . 7_665
Co2 Al7 Co1 146.07(5) . 7_665
Fe1 Al7 Co1 0.000(18) 7_665 7_665
Co2 Al7 Co1 146.21(5) . 3_545
Fe1 Al7 Co1 67.72(2) 7_665 3_545
Co1 Al7 Co1 67.72(2) 7_665 3_545
Co2 Al7 Fe1 146.21(5) . 3_545
Fe1 Al7 Fe1 67.72(2) 7_665 3_545
Co1 Al7 Fe1 67.72(2) 7_665 3_545
Co1 Al7 Fe1 0.000(17) 3_545 3_545
Co2 Al7 Al8 136.382(11) . 3_546
Fe1 Al7 Al8 53.054(13) 7_665 3_546
Co1 Al7 Al8 53.054(13) 7_665 3_546
Co1 Al7 Al8 53.039(15) 3_545 3_546
Fe1 Al7 Al8 53.039(15) 3_545 3_546
Co2 Al7 Al8 136.382(11) . 3_545
Fe1 Al7 Al8 53.054(13) 7_665 3_545
Co1 Al7 Al8 53.054(13) 7_665 3_545
Co1 Al7 Al8 53.039(15) 3_545 3_545
Fe1 Al7 Al8 53.039(15) 3_545 3_545
Al8 Al7 Al8 87.24(2) 3_546 3_545
Co1 Al6 Co2 178.03(4) . .
Co1 Al6 Al1 119.22(3) . 1_554
Co2 Al6 Al1 59.67(2) . 1_554
Co1 Al6 Al1 119.22(3) . .
Co2 Al6 Al1 59.67(2) . .
Al1 Al6 Al1 91.81(3) 1_554 .
Co1 Al6 Al2 59.11(2) . .
Co2 Al6 Al2 121.97(3) . .
Al1 Al6 Al2 178.18(4) 1_554 .
Al1 Al6 Al2 88.57(2) . .
Co1 Al6 Al2 59.11(2) . 1_554
Co2 Al6 Al2 121.97(3) . 1_554
Al1 Al6 Al2 88.57(2) 1_554 1_554
Al1 Al6 Al2 178.18(4) . 1_554
Al2 Al6 Al2 91.00(4) . 1_554
Co1 Al6 Al5 58.58(2) . 7_564
Co2 Al6 Al5 120.29(3) . 7_564
Al1 Al6 Al5 60.64(2) 1_554 7_564
Al1 Al6 Al5 121.50(4) . 7_564
Al2 Al6 Al5 117.69(3) . 7_564
Al2 Al6 Al5 57.24(2) 1_554 7_564
Co1 Al6 Al5 58.58(2) . 7_565
Co2 Al6 Al5 120.29(3) . 7_565
Al1 Al6 Al5 121.50(4) 1_554 7_565
Al1 Al6 Al5 60.64(2) . 7_565
Al2 Al6 Al5 57.24(2) . 7_565
Al2 Al6 Al5 117.69(3) 1_554 7_565
Al5 Al6 Al5 89.67(3) 7_564 7_565
Co1 Al6 Al3 124.90(2) . .
Co2 Al6 Al3 56.17(2) . .
Al1 Al6 Al3 115.85(3) 1_554 .
Al1 Al6 Al3 56.02(2) . .
Al2 Al6 Al3 65.80(2) . .
Al2 Al6 Al3 125.32(3) 1_554 .
Al5 Al6 Al3 176.17(4) 7_564 .
Al5 Al6 Al3 91.21(2) 7_565 .
Co1 Al6 Al3 124.90(2) . 1_554
Co2 Al6 Al3 56.17(2) . 1_554
Al1 Al6 Al3 56.02(2) 1_554 1_554
Al1 Al6 Al3 115.85(3) . 1_554
Al2 Al6 Al3 125.32(3) . 1_554
Al2 Al6 Al3 65.80(2) 1_554 1_554
Al5 Al6 Al3 91.21(2) 7_564 1_554
Al5 Al6 Al3 176.17(4) 7_565 1_554
Al3 Al6 Al3 87.67(3) . 1_554

loop_
_geom_bond_atom_site_label_1
_geom_bond_atom_site_label_2
_geom_bond_distance
_geom_bond_site_symmetry_2
Ce1 Al1 3.1402(7) 7_665
Ce1 Al1 3.1402(7) 7_664
Ce1 Al2 3.1427(6) 1_554
Ce1 Al2 3.1427(6) .
Ce1 Al5 3.1564(7) 1_554
Ce1 Al5 3.1564(7) .
Ce1 Al3 3.1889(7) 1_554
Ce1 Al3 3.1889(7) .
Ce1 Al6 3.1982(8) .
Ce1 Al4 3.2058(8) .
Ce1 Al4 3.2058(8) 1_554
Ce1 Al9 3.27835(18) 3
Co2 Al9 2.3360(4) .
Co2 Al6 2.3447(9) .
Co2 Al7 2.4655(9) .
Co2 Al3 2.5205(6) .
Co2 Al3 2.5205(6) 1_554
Co2 Al4 2.5277(6) 3_545
Co2 Al4 2.5277(6) 3_546
Co2 Al1 2.5909(6) 1_554
Co2 Al1 2.5909(6) .
Co1 Al6 2.3257(9) .
Co1 Al8 2.4608(2) .
Co1 Al8 2.4608(2) 1_554
Co1 Al7 2.5418(9) 7_565
Co1 Al7 2.5438(10) 3
Co1 Al2 2.5749(5) .
Co1 Al2 2.5749(5) 1_554
Co1 Al5 2.5756(6) 7_564
Co1 Al5 2.5756(6) 7_565
Co1 Co1 2.8336(8) 5_565
Co1 Fe1 2.8336(8) 5_565
Al8 Fe1 2.4608(2) 5_566
Al8 Co1 2.4608(2) 5_566
Al8 Fe1 2.4608(2) 5_565
Al8 Co1 2.4608(2) 5_565
Al8 Co1 2.4608(2) 1_556
Al8 Fe1 2.4608(2) 1_556
Al8 Al2 2.6443(9) 5_566
Al8 Al2 2.6443(9) .
Al8 Al5 2.6554(8) 7_565
Al8 Al5 2.6554(8) 3_556
Al9 Fe2 2.3360(4) 5
Al9 Co2 2.3360(4) 5
Al9 Al1 2.7827(6) .
Al9 Al1 2.7827(6) 5
Al9 Al1 2.7827(6) 1_554
Al9 Al1 2.7827(6) 5_556
Al9 Al4 2.9104(6) 7_564
Al9 Al4 2.9104(6) 3_546
Al9 Al4 2.9104(6) 7_565
Al9 Al4 2.9104(6) 3_545
Al2 Fe1 2.5749(5) 1_556
Al2 Co1 2.5749(5) 1_556
Al2 Al4 2.6891(13) .
Al2 Al5 2.7185(12) 7_565
Al2 Al6 2.8210(9) .
Al2 Al6 2.8210(9) 1_556
Al2 Ce1 3.1427(6) 1_556
Al5 Fe1 2.5756(6) 7_665
Al5 Co1 2.5756(6) 7_665
Al5 Fe1 2.5756(6) 7_666
Al5 Co1 2.5756(6) 7_666
Al5 Al8 2.6554(8) 3_546
Al5 Al3 2.7039(14) .
Al5 Al2 2.7185(12) 7_665
Al5 Al6 2.8537(8) 7_666
Al5 Al6 2.8537(8) 7_665
Al5 Al1 2.8551(12) 7_665
Al5 Ce1 3.1564(7) 1_556
Al3 Fe2 2.5205(6) 1_556
Al3 Co2 2.5205(6) 1_556
Al3 Al1 2.6816(13) .
Al3 Al4 2.7282(13) 3_546
Al3 Al6 2.9051(8) .
Al3 Al6 2.9051(8) 1_556
Al3 Ce1 3.1889(7) 1_556
Al4 Fe2 2.5277(6) 3_556
Al4 Co2 2.5277(6) 3_556
Al4 Fe2 2.5277(6) 3
Al4 Co2 2.5277(6) 3
Al4 Al1 2.6874(13) 3_556
Al4 Al3 2.7282(13) 3_556
Al4 Al9 2.9104(6) 3_556
Al4 Al9 2.9104(6) 3
Al4 Ce1 3.2058(8) 1_556
Al1 Fe2 2.5909(6) 1_556
Al1 Co2 2.5909(6) 1_556
Al1 Al4 2.6874(13) 3_546
Al1 Al9 2.7827(6) 1_556
Al1 Al6 2.8015(8) 1_556
Al1 Al6 2.8015(8) .
Al1 Al5 2.8551(12) 7_565
Al1 Ce1 3.1402(7) 7_565
Al7 Fe1 2.5418(9) 7_665
Al7 Co1 2.5418(9) 7_665
Al7 Co1 2.5438(10) 3_545
Al7 Fe1 2.5438(10) 3_545
Al7 Al8 2.9167(6) 3_546
Al7 Al8 2.9167(6) 3_545
Al6 Al1 2.8015(8) 1_554
Al6 Al2 2.8210(9) 1_554
Al6 Al5 2.8537(8) 7_564
Al6 Al5 2.8537(8) 7_565
Al6 Al3 2.9051(8) 1_554
